data_4121478
loop_
_publ_author_name
'Obligacion, Jennifer V.'
'Semproni, Scott P.'
'Chirik, Paul J.'

_publ_section_title
;
 Cobalt-catalyzed C-h borylation.
;
_journal_issue 11
_journal_name_full 'Journal of the American Chemical Society'
_journal_page_first 4133
_journal_page_last 4136
_journal_paper_doi 10.1021/ja500712z
_journal_volume 136
_journal_year 2014
_chemical_formula_sum 'C25 H49 B Co N O2 P2'
_chemical_formula_weight 527.33
_chemical_name_systematic
;
 ?
;
_space_group_IT_number 60
_symmetry_cell_setting orthorhombic
_symmetry_space_group_name_Hall '-P 2n 2ab'
_symmetry_space_group_name_H-M 'P b c n'
_atom_sites_solution_hydrogens geom
_atom_sites_solution_primary direct
_atom_sites_solution_secondary difmap
_audit_creation_method SHELXL-97
_cell_angle_alpha 90.00
_cell_angle_beta 90.00
_cell_angle_gamma 90.00
_cell_formula_units_Z 4
_cell_length_a 11.0403(4)
_cell_length_b 33.7265(8)
_cell_length_c 8.0786(2)
_cell_measurement_reflns_used 7742
_cell_measurement_temperature 100(2)
_cell_measurement_theta_max 66.58
_cell_measurement_theta_min 4.21
_cell_volume 3008.07(15)
_computing_cell_refinement 'Bruker SAINT'
_computing_data_collection 'Bruker APEX2'
_computing_data_reduction 'Bruker SAINT'
_computing_molecular_graphics 'ORTEP3 (Farraguia, 1994)'
_computing_structure_refinement 'SHELXL-97 (Sheldrick, 2008)'
_computing_structure_solution 'SIR92 (Giacavazzo, 1993)'
_diffrn_ambient_temperature 100(2)
_diffrn_measured_fraction_theta_full 'ACTA 50'
_diffrn_measured_fraction_theta_max 0.975
_diffrn_measurement_device_type 'Bruker APEX II CCD'
_diffrn_measurement_method 'phi and omega scans'
_diffrn_radiation_monochromator graphite
_diffrn_radiation_source 'fine-focus sealed tube'
_diffrn_radiation_type CuK\a
_diffrn_radiation_wavelength 1.54178
_diffrn_reflns_av_R_equivalents 0.0265
_diffrn_reflns_av_sigmaI/netI 0.0219
_diffrn_reflns_limit_h_max 10
_diffrn_reflns_limit_h_min -12
_diffrn_reflns_limit_k_max 39
_diffrn_reflns_limit_k_min -37
_diffrn_reflns_limit_l_max 8
_diffrn_reflns_limit_l_min -9
_diffrn_reflns_number 11832
_diffrn_reflns_theta_full 'ACTA 50'
_diffrn_reflns_theta_max 66.60
_diffrn_reflns_theta_min 2.62
_exptl_absorpt_coefficient_mu 5.620
_exptl_absorpt_correction_T_max 0.7528
_exptl_absorpt_correction_T_min 0.5124
_exptl_absorpt_correction_type multi-scan
_exptl_absorpt_process_details 'SADABS V2008/1 (Bruker AXS)'
_exptl_crystal_colour black
_exptl_crystal_density_diffrn 1.164
_exptl_crystal_density_method 'not measured'
_exptl_crystal_description plate
_exptl_crystal_F_000 1136
_exptl_crystal_size_max 0.095
_exptl_crystal_size_mid 0.071
_exptl_crystal_size_min 0.046
_platon_squeeze_details
;
The unit cell contained a molecule of disordered diethyl
ether solvate which was treated as a diffuse contribution
to the overall scattering through the use of PLATON/SQUEEZE.
;
_refine_diff_density_max 0.525
_refine_diff_density_min -0.259
_refine_diff_density_rms 0.058
_refine_ls_extinction_method none
_refine_ls_goodness_of_fit_ref 1.083
_refine_ls_hydrogen_treatment mixed
_refine_ls_matrix_type full
_refine_ls_number_parameters 157
_refine_ls_number_reflns 2606
_refine_ls_number_restraints 0
_refine_ls_restrained_S_all 1.083
_refine_ls_R_factor_all 0.0409
_refine_ls_R_factor_gt 0.0384
_refine_ls_shift/su_max 0.000
_refine_ls_shift/su_mean 0.000
_refine_ls_structure_factor_coef Fsqd
_refine_ls_weighting_details 'calc w=1/[\s^2^(Fo^2^)+(0.0586P)^2^+3.1273P] where P=(Fo^2^+2Fc^2^)/3'
_refine_ls_weighting_scheme calc
_refine_ls_wR_factor_gt 0.1080
_refine_ls_wR_factor_ref 0.1093
_reflns_number_gt 2449
_reflns_number_total 2606
_reflns_threshold_expression >2\s(I)
_cod_data_source_file ja500712z_si_002.cif
_cod_data_source_block sps147
_cod_depositor_comments
;
The following automatic conversions were performed:

'_symmetry_cell_setting' value 'Orthorhombic' changed to
'orthorhombic' according to
/usr/data/users/saulius/crontab/automatic-downloads/current/ACS/lib/dictionaries/cif_core.dic
dictionary named 'cif_core.dic' version 2.4.2 from 2011-04-26.

Automatic conversion script
Id: cif_fix_values 2281 2013-09-26 08:29:07Z andrius 
;
_cod_original_sg_symbol_H-M Pbcn
_cod_database_code 4121478

loop_
_symmetry_equiv_pos_as_xyz
'x, y, z'
'-x+1/2, -y+1/2, z+1/2'
'x+1/2, -y+1/2, -z'
'-x, y, -z+1/2'
'-x, -y, -z'
'x-1/2, y-1/2, -z-1/2'
'-x-1/2, y-1/2, z'
'x, -y, z-1/2'

loop_
_atom_site_label
_atom_site_type_symbol
_atom_site_fract_x
_atom_site_fract_y
_atom_site_fract_z
_atom_site_U_iso_or_equiv
_atom_site_adp_type
_atom_site_occupancy
_atom_site_symmetry_multiplicity
_atom_site_calc_flag
_atom_site_refinement_flags
C1 C 0.3150(2) 0.05985(7) 0.0867(3) 0.0200(5) Uani 1 1 d .
H1A H 0.2339 0.0484 0.1083 0.024 Uiso 1 1 calc R
H1B H 0.3297 0.0590 -0.0341 0.024 Uiso 1 1 calc R
C2 C 0.4103(2) 0.03559(7) 0.1750(3) 0.0181(5) Uani 1 1 d .
C3 C 0.4078(2) -0.00553(7) 0.1744(3) 0.0224(5) Uani 1 1 d .
H3 H 0.3430 -0.0192 0.1222 0.027 Uiso 1 1 calc R
C4 C 0.5000 -0.02646(10) 0.2500 0.0232(8) Uani 1 2 d S
H4 H 0.5000 -0.0546 0.2500 0.028 Uiso 1 2 calc SR
C5 C 0.1905(2) 0.11365(7) 0.3081(3) 0.0199(5) Uani 1 1 d .
H5 H 0.1147 0.1064 0.2474 0.024 Uiso 1 1 calc R
C6 C 0.1750(2) 0.15539(8) 0.3787(3) 0.0289(6) Uani 1 1 d .
H6A H 0.1090 0.1554 0.4599 0.043 Uiso 1 1 calc R
H6B H 0.1556 0.1739 0.2888 0.043 Uiso 1 1 calc R
H6C H 0.2504 0.1637 0.4326 0.043 Uiso 1 1 calc R
C7 C 0.2097(2) 0.08347(7) 0.4473(3) 0.0251(5) Uani 1 1 d .
H7A H 0.2850 0.0896 0.5063 0.038 Uiso 1 1 calc R
H7B H 0.2151 0.0568 0.4000 0.038 Uiso 1 1 calc R
H7C H 0.1414 0.0847 0.5246 0.038 Uiso 1 1 calc R
C8 C 0.2576(2) 0.13930(7) -0.0215(3) 0.0226(5) Uani 1 1 d .
H8 H 0.2355 0.1664 0.0183 0.027 Uiso 1 1 calc R
C9 C 0.1424(3) 0.12078(8) -0.0933(3) 0.0329(6) Uani 1 1 d .
H9A H 0.1108 0.1378 -0.1817 0.049 Uiso 1 1 calc R
H9B H 0.0815 0.1182 -0.0057 0.049 Uiso 1 1 calc R
H9C H 0.1613 0.0945 -0.1384 0.049 Uiso 1 1 calc R
C10 C 0.3528(2) 0.14454(8) -0.1575(3) 0.0266(6) Uani 1 1 d .
H10A H 0.3749 0.1185 -0.2025 0.040 Uiso 1 1 calc R
H10B H 0.4249 0.1573 -0.1111 0.040 Uiso 1 1 calc R
H10C H 0.3195 0.1611 -0.2461 0.040 Uiso 1 1 calc R
C11 C 0.5506(2) 0.23785(7) 0.3165(3) 0.0245(5) Uani 1 1 d .
C12 C 0.6570(3) 0.26555(8) 0.2812(4) 0.0342(7) Uani 1 1 d .
H12A H 0.7164 0.2635 0.3709 0.051 Uiso 1 1 calc R
H12B H 0.6277 0.2929 0.2738 0.051 Uiso 1 1 calc R
H12C H 0.6952 0.2580 0.1763 0.051 Uiso 1 1 calc R
C13 C 0.5035(3) 0.24470(8) 0.4921(4) 0.0323(6) Uani 1 1 d .
H13A H 0.4356 0.2267 0.5139 0.048 Uiso 1 1 calc R
H13B H 0.4761 0.2722 0.5032 0.048 Uiso 1 1 calc R
H13C H 0.5686 0.2396 0.5717 0.048 Uiso 1 1 calc R
N1 N 0.5000 0.05622(8) 0.2500 0.0157(6) Uani 1 2 d S
Co1 Co 0.5000 0.115993(14) 0.2500 0.01327(17) Uani 1 2 d S
P1 P 0.31926(5) 0.111789(16) 0.15960(7) 0.01588(17) Uani 1 1 d .
B1 B 0.5000 0.17310(11) 0.2500 0.0194(8) Uani 1 2 d S
O1 O 0.59404(15) 0.19731(5) 0.3085(2) 0.0222(4) Uani 1 1 d .
H1 H 0.553(4) 0.1225(10) 0.082(5) 0.057(10) Uiso 1 1 d .

loop_
_atom_site_aniso_label
_atom_site_aniso_U_11
_atom_site_aniso_U_22
_atom_site_aniso_U_33
_atom_site_aniso_U_23
_atom_site_aniso_U_13
_atom_site_aniso_U_12
C1 0.0165(12) 0.0248(12) 0.0188(12) -0.0057(9) -0.0009(9) 0.0010(9)
C2 0.0149(11) 0.0226(12) 0.0170(11) -0.0029(9) 0.0048(9) -0.0009(9)
C3 0.0200(12) 0.0226(12) 0.0246(13) -0.0048(10) 0.0063(10) -0.0031(9)
C4 0.0250(19) 0.0177(16) 0.027(2) 0.000 0.0107(14) 0.000
C5 0.0107(12) 0.0283(13) 0.0205(12) -0.0053(9) -0.0002(9) 0.0025(9)
C6 0.0256(14) 0.0323(14) 0.0289(14) -0.0067(11) 0.0093(11) 0.0045(11)
C7 0.0168(12) 0.0358(14) 0.0226(13) 0.0002(10) 0.0046(10) -0.0028(10)
C8 0.0236(13) 0.0271(12) 0.0170(12) -0.0036(9) -0.0042(10) 0.0096(10)
C9 0.0276(15) 0.0456(16) 0.0255(14) -0.0027(11) -0.0104(12) 0.0094(12)
C10 0.0326(14) 0.0337(13) 0.0136(12) 0.0010(10) -0.0034(10) 0.0099(11)
C11 0.0317(14) 0.0162(12) 0.0255(13) 0.0000(9) 0.0039(12) -0.0025(10)
C12 0.0415(18) 0.0231(13) 0.0380(15) 0.0005(11) 0.0024(13) -0.0097(12)
C13 0.0444(17) 0.0273(13) 0.0251(14) -0.0057(11) 0.0043(11) -0.0045(11)
N1 0.0148(14) 0.0174(13) 0.0151(14) 0.000 0.0023(10) 0.000
Co1 0.0121(3) 0.0148(3) 0.0129(3) 0.000 -0.00002(19) 0.000
P1 0.0141(3) 0.0200(3) 0.0136(3) -0.0032(2) -0.0008(2) 0.0026(2)
B1 0.023(2) 0.0185(19) 0.0172(19) 0.000 0.0033(14) 0.000
O1 0.0247(9) 0.0174(8) 0.0245(9) 0.0000(6) -0.0007(7) -0.0027(6)

loop_
_atom_type_symbol
_atom_type_description
_atom_type_scat_dispersion_real
_atom_type_scat_dispersion_imag
_atom_type_scat_source
C C 0.0181 0.0091 'International Tables Vol C Tables 4.2.6.8 and 6.1.1.4'
H H 0.0000 0.0000 'International Tables Vol C Tables 4.2.6.8 and 6.1.1.4'
N N 0.0311 0.0180 'International Tables Vol C Tables 4.2.6.8 and 6.1.1.4'
Co Co -2.3653 3.6143 'International Tables Vol C Tables 4.2.6.8 and 6.1.1.4'
P P 0.2955 0.4335 'International Tables Vol C Tables 4.2.6.8 and 6.1.1.4'
B B 0.0090 0.0039 'International Tables Vol C Tables 4.2.6.8 and 6.1.1.4'
O O 0.0492 0.0322 'International Tables Vol C Tables 4.2.6.8 and 6.1.1.4'

loop_
_geom_angle_atom_site_label_1
_geom_angle_atom_site_label_2
_geom_angle_atom_site_label_3
_geom_angle
_geom_angle_site_symmetry_1
_geom_angle_site_symmetry_3
C2 C1 P1 110.16(15) . .
C2 C1 H1A 109.6 . .
P1 C1 H1A 109.6 . .
C2 C1 H1B 109.6 . .
P1 C1 H1B 109.6 . .
H1A C1 H1B 108.1 . .
N1 C2 C3 122.0(2) . .
N1 C2 C1 116.3(2) . .
C3 C2 C1 121.7(2) . .
C4 C3 C2 119.6(2) . .
C4 C3 H3 120.2 . .
C2 C3 H3 120.2 . .
C3 C4 C3 118.5(3) . 4_655
C3 C4 H4 120.7 . .
C3 C4 H4 120.7 4_655 .
C6 C5 C7 110.7(2) . .
C6 C5 P1 110.92(17) . .
C7 C5 P1 110.17(16) . .
C6 C5 H5 108.3 . .
C7 C5 H5 108.3 . .
P1 C5 H5 108.3 . .
C5 C6 H6A 109.5 . .
C5 C6 H6B 109.5 . .
H6A C6 H6B 109.5 . .
C5 C6 H6C 109.5 . .
H6A C6 H6C 109.5 . .
H6B C6 H6C 109.5 . .
C5 C7 H7A 109.5 . .
C5 C7 H7B 109.5 . .
H7A C7 H7B 109.5 . .
C5 C7 H7C 109.5 . .
H7A C7 H7C 109.5 . .
H7B C7 H7C 109.5 . .
C10 C8 C9 110.2(2) . .
C10 C8 P1 111.78(16) . .
C9 C8 P1 113.46(18) . .
C10 C8 H8 107.0 . .
C9 C8 H8 107.0 . .
P1 C8 H8 107.0 . .
C8 C9 H9A 109.5 . .
C8 C9 H9B 109.5 . .
H9A C9 H9B 109.5 . .
C8 C9 H9C 109.5 . .
H9A C9 H9C 109.5 . .
H9B C9 H9C 109.5 . .
C8 C10 H10A 109.5 . .
C8 C10 H10B 109.5 . .
H10A C10 H10B 109.5 . .
C8 C10 H10C 109.5 . .
H10A C10 H10C 109.5 . .
H10B C10 H10C 109.5 . .
O1 C11 C13 107.2(2) . .
O1 C11 C12 108.3(2) . .
C13 C11 C12 110.0(2) . .
O1 C11 C11 101.96(13) . 4_655
C13 C11 C11 113.5(3) . 4_655
C12 C11 C11 115.1(2) . 4_655
C11 C12 H12A 109.5 . .
C11 C12 H12B 109.5 . .
H12A C12 H12B 109.5 . .
C11 C12 H12C 109.5 . .
H12A C12 H12C 109.5 . .
H12B C12 H12C 109.5 . .
C11 C13 H13A 109.5 . .
C11 C13 H13B 109.5 . .
H13A C13 H13B 109.5 . .
C11 C13 H13C 109.5 . .
H13A C13 H13C 109.5 . .
H13B C13 H13C 109.5 . .
C2 N1 C2 118.1(3) . 4_655
C2 N1 Co1 120.94(14) . .
C2 N1 Co1 120.94(14) 4_655 .
B1 Co1 N1 180.0 . .
B1 Co1 P1 93.817(19) . .
N1 Co1 P1 86.183(19) . .
B1 Co1 P1 93.817(19) . 4_655
N1 Co1 P1 86.183(19) . 4_655
P1 Co1 P1 172.37(4) . 4_655
B1 Co1 H1 81.6(13) . .
N1 Co1 H1 98.4(13) . .
P1 Co1 H1 93.7(15) . .
P1 Co1 H1 87.4(15) 4_655 .
C1 P1 C8 102.28(11) . .
C1 P1 C5 102.57(10) . .
C8 P1 C5 102.16(11) . .
C1 P1 Co1 101.32(8) . .
C8 P1 Co1 125.38(8) . .
C5 P1 Co1 119.49(8) . .
O1 B1 O1 108.8(3) . 4_655
O1 B1 Co1 125.59(14) . .
O1 B1 Co1 125.59(14) 4_655 .
B1 O1 C11 108.6(2) . .

loop_
_geom_bond_atom_site_label_1
_geom_bond_atom_site_label_2
_geom_bond_distance
_geom_bond_site_symmetry_2
C1 C2 1.512(3) .
C1 P1 1.849(2) .
C1 H1A 0.9900 .
C1 H1B 0.9900 .
C2 N1 1.353(3) .
C2 C3 1.387(3) .
C3 C4 1.381(3) .
C3 H3 0.9500 .
C4 C3 1.381(3) 4_655
C4 H4 0.9500 .
C5 C6 1.528(3) .
C5 C7 1.531(3) .
C5 P1 1.861(2) .
C5 H5 1.0000 .
C6 H6A 0.9800 .
C6 H6B 0.9800 .
C6 H6C 0.9800 .
C7 H7A 0.9800 .
C7 H7B 0.9800 .
C7 H7C 0.9800 .
C8 C10 1.531(4) .
C8 C9 1.531(4) .
C8 P1 1.861(2) .
C8 H8 1.0000 .
C9 H9A 0.9800 .
C9 H9B 0.9800 .
C9 H9C 0.9800 .
C10 H10A 0.9800 .
C10 H10B 0.9800 .
C10 H10C 0.9800 .
C11 O1 1.451(3) .
C11 C13 1.528(4) .
C11 C12 1.528(4) .
C11 C11 1.550(5) 4_655
C12 H12A 0.9800 .
C12 H12B 0.9800 .
C12 H12C 0.9800 .
C13 H13A 0.9800 .
C13 H13B 0.9800 .
C13 H13C 0.9800 .
N1 C2 1.353(3) 4_655
N1 Co1 2.016(3) .
Co1 B1 1.926(4) .
Co1 P1 2.1296(6) .
Co1 P1 2.1296(6) 4_655
Co1 H1 1.49(4) .
B1 O1 1.403(3) .
B1 O1 1.403(3) 4_655

loop_
_geom_torsion_atom_site_label_1
_geom_torsion_atom_site_label_2
_geom_torsion_atom_site_label_3
_geom_torsion_atom_site_label_4
_geom_torsion
_geom_torsion_site_symmetry_1
_geom_torsion_site_symmetry_4
P1 C1 C2 N1 -17.9(2) . .
P1 C1 C2 C3 164.04(18) . .
N1 C2 C3 C4 -1.0(3) . .
C1 C2 C3 C4 176.91(18) . .
C2 C3 C4 C3 0.48(15) . 4_655
C3 C2 N1 C2 0.51(15) . 4_655
C1 C2 N1 C2 -177.5(2) . 4_655
C3 C2 N1 Co1 -179.49(15) . .
C1 C2 N1 Co1 2.5(2) . .
C2 N1 Co1 P1 11.36(11) . .
C2 N1 Co1 P1 -168.64(11) 4_655 .
C2 N1 Co1 P1 -168.64(11) . 4_655
C2 N1 Co1 P1 11.36(11) 4_655 4_655
C2 C1 P1 C8 153.61(16) . .
C2 C1 P1 C5 -100.76(17) . .
C2 C1 P1 Co1 23.24(17) . .
C10 C8 P1 C1 -78.54(19) . .
C9 C8 P1 C1 46.8(2) . .
C10 C8 P1 C5 175.52(17) . .
C9 C8 P1 C5 -59.11(19) . .
C10 C8 P1 Co1 35.1(2) . .
C9 C8 P1 Co1 160.47(14) . .
C6 C5 P1 C1 -177.72(18) . .
C7 C5 P1 C1 59.30(18) . .
C6 C5 P1 C8 -72.01(19) . .
C7 C5 P1 C8 165.02(17) . .
C6 C5 P1 Co1 71.35(19) . .
C7 C5 P1 Co1 -51.63(18) . .
B1 Co1 P1 C1 162.78(8) . .
N1 Co1 P1 C1 -17.22(8) . .
B1 Co1 P1 C8 48.70(9) . .
N1 Co1 P1 C8 -131.30(9) . .
B1 Co1 P1 C5 -85.61(9) . .
N1 Co1 P1 C5 94.39(9) . .
P1 Co1 B1 O1 -4.37(8) 4_655 .
P1 Co1 B1 O1 -4.37(8) . 4_655
P1 Co1 B1 O1 175.63(8) 4_655 4_655
O1 B1 O1 C11 10.82(11) 4_655 .
Co1 B1 O1 C11 -169.18(11) . .
C13 C11 O1 B1 93.4(2) . .
C12 C11 O1 B1 -147.86(18) . .
C11 C11 O1 B1 -26.1(3) 4_655 .

loop_
_platon_squeeze_void_nr
_platon_squeeze_void_average_x
_platon_squeeze_void_average_y
_platon_squeeze_void_average_z
_platon_squeeze_void_volume
_platon_squeeze_void_count_electrons
_platon_squeeze_void_content
1 0.000 0.000 -0.026 155 31 ' '
2 0.500 0.500 -0.021 155 31 ' '
